data_2223510
loop_
_publ_author_name
'Becker, Eva'
'Kirchner, Karl'
'Mereiter, Kurt'

_publ_section_title
;
 Hexaaquairon(II) bis[<i>fac</i>-tribromidotricarbonylferrate(II)]
;
_journal_coeditor_code OM2275
_journal_issue 10
_journal_name_full 'Acta Crystallographica Section E'
_journal_page_first i71
_journal_paper_doi 10.1107/S1600536809036198
_journal_volume 65
_journal_year 2009
_chemical_formula_iupac '[Fe (H2 O)6] [Fe Br3 (C O)3]2'
_chemical_formula_moiety 'Fe H12 O6 2+, 2(C3 Br3 Fe O3 -)'
_chemical_formula_sum 'C6 H12 Br6 Fe3 O12'
_chemical_formula_weight 923.17
_chemical_name_systematic
;
Hexaaquairon(II) bis[<i>fac</i>-tribromidotricarbonylferrate(II)]
;
_space_group_IT_number 61
_symmetry_cell_setting orthorhombic
_symmetry_space_group_name_Hall '-P 2ac 2ab'
_symmetry_space_group_name_H-M 'P b c a'
_atom_sites_solution_hydrogens geom
_atom_sites_solution_primary direct
_atom_sites_solution_secondary difmap
_audit_creation_method SHELXL-97
_cell_angle_alpha 90.00
_cell_angle_beta 90.00
_cell_angle_gamma 90.00
_cell_formula_units_Z 4
_cell_length_a 11.9334(8)
_cell_length_b 9.3394(6)
_cell_length_c 20.5775(14)
_cell_measurement_reflns_used 4102
_cell_measurement_temperature 100(2)
_cell_measurement_theta_max 29.5
_cell_measurement_theta_min 2.6
_cell_volume 2293.4(3)
_computing_cell_refinement 'SAINT (Bruker, 2003)'
_computing_data_collection 'SMART (Bruker, 2003)'
_computing_data_reduction 'SAINT (Bruker, 2003) and XPREP (Bruker, 2003)'
_computing_molecular_graphics 'SHELXTL ((Sheldrick, 2008)'
_computing_publication_material 'SHELXTL (Sheldrick, 2008)'
_computing_structure_refinement 'SHELXL97 (Sheldrick, 2008)'
_computing_structure_solution 'SHELXS97 (Sheldrick, 2008)'
_diffrn_ambient_temperature 100(2)
_diffrn_measured_fraction_theta_full 0.993
_diffrn_measured_fraction_theta_max 0.993
_diffrn_measurement_device_type 'Bruker SMART APEX CCD'
_diffrn_measurement_method '\w and \f'
_diffrn_radiation_monochromator graphite
_diffrn_radiation_source 'fine-focus sealed tube'
_diffrn_radiation_type MoK\a
_diffrn_radiation_wavelength 0.71073
_diffrn_reflns_av_R_equivalents 0.0611
_diffrn_reflns_av_sigmaI/netI 0.0367
_diffrn_reflns_limit_h_max 16
_diffrn_reflns_limit_h_min -16
_diffrn_reflns_limit_k_max 12
_diffrn_reflns_limit_k_min -12
_diffrn_reflns_limit_l_max 28
_diffrn_reflns_limit_l_min -28
_diffrn_reflns_number 24075
_diffrn_reflns_theta_full 30.00
_diffrn_reflns_theta_max 30.00
_diffrn_reflns_theta_min 2.61
_diffrn_standards_decay_% 0
_diffrn_standards_number 0
_exptl_absorpt_coefficient_mu 12.372
_exptl_absorpt_correction_T_max 0.37
_exptl_absorpt_correction_T_min 0.15
_exptl_absorpt_correction_type multi-scan
_exptl_absorpt_process_details '(SADABS; Bruker, 2003)'
_exptl_crystal_colour brown
_exptl_crystal_density_diffrn 2.674
_exptl_crystal_density_method 'not measured'
_exptl_crystal_description prism
_exptl_crystal_F_000 1728
_exptl_crystal_size_max 0.26
_exptl_crystal_size_mid 0.10
_exptl_crystal_size_min 0.08
_refine_diff_density_max 0.977
_refine_diff_density_min -0.675
_refine_ls_extinction_method none
_refine_ls_goodness_of_fit_ref 1.044
_refine_ls_hydrogen_treatment mixed
_refine_ls_matrix_type full
_refine_ls_number_parameters 145
_refine_ls_number_reflns 3316
_refine_ls_number_restraints 18
_refine_ls_restrained_S_all 1.041
_refine_ls_R_factor_all 0.0493
_refine_ls_R_factor_gt 0.0340
_refine_ls_shift/su_max 0.001
_refine_ls_shift/su_mean 0.000
_refine_ls_structure_factor_coef Fsqd
_refine_ls_weighting_details 'calc w=1/[\s^2^(Fo^2^)+(0.0343P)^2^+0.0000P] where P=(Fo^2^+2Fc^2^)/3'
_refine_ls_weighting_scheme calc
_refine_ls_wR_factor_gt 0.0655
_refine_ls_wR_factor_ref 0.0701
_reflns_number_gt 2674
_reflns_number_total 3316
_reflns_threshold_expression >2sigma(I)
_cod_data_source_file om2275.cif
_cod_data_source_block I
_cod_depositor_comments
;
The following automatic conversions were performed:
'_symmetry_cell_setting' value 'Orthorhombic' changed to 'orthorhombic'
according to '/home/saulius/struct/CIF-dictionaries/cif_core.dic'
dictionary named 'cif_core.dic' version 2.4.1 from 2010-06-29.

Automatic conversion script
Id: cif_fix_enum 1527 2010-12-29 10:47:43Z saulius 

The following automatic conversions were performed:

'_symmetry_cell_setting' value 'Orthorhombic' changed to
'orthorhombic' according to
/home/saulius/struct/CIF-dictionaries/cif_core.dic dictionary named
'cif_core.dic' version 2.4.1 from 2010-06-29.

Automatic conversion script
Id: cif_fix_values 1715 2011-07-08 13:25:40Z adriana 
;
_cod_original_sg_symbol_Hall '-P 2ac 2ab '
_cod_database_code 2223510
_cod_database_fobs_code 2223510

loop_
_symmetry_equiv_pos_as_xyz
'x, y, z'
'-x+1/2, -y, z+1/2'
'-x, y+1/2, -z+1/2'
'x+1/2, -y+1/2, -z'
'-x, -y, -z'
'x-1/2, y, -z-1/2'
'x, -y-1/2, z-1/2'
'-x-1/2, y-1/2, z'

loop_
_atom_site_type_symbol
_atom_site_label
_atom_site_fract_x
_atom_site_fract_y
_atom_site_fract_z
_atom_site_U_iso_or_equiv
_atom_site_adp_type
_atom_site_calc_flag
_atom_site_refinement_flags
_atom_site_occupancy
_atom_site_disorder_assembly
_atom_site_disorder_group
Fe Fe1 0.0000 0.0000 0.0000 0.01291(15) Uani d S 1 . .
O O1W -0.0694(2) 0.2102(3) 0.00795(12) 0.0182(5) Uani d D 1 . .
O O2W 0.1316(2) 0.0750(3) -0.06090(15) 0.0232(6) Uani d D 1 . .
O O3W 0.0994(2) 0.0389(3) 0.08220(14) 0.0215(6) Uani d D 1 . .
H H1A -0.077(4) 0.227(5) 0.0468(10) 0.054(12) Uiso d D 1 . .
H H1B -0.037(4) 0.277(4) -0.010(2) 0.054(12) Uiso d D 1 . .
H H2A 0.194(2) 0.039(4) -0.067(2) 0.052(12) Uiso d D 1 . .
H H2B 0.132(4) 0.157(3) -0.075(2) 0.052(12) Uiso d D 1 . .
H H3A 0.104(4) 0.124(2) 0.091(2) 0.043(11) Uiso d D 1 . .
H H3B 0.161(2) 0.001(4) 0.086(2) 0.043(11) Uiso d D 1 . .
Fe Fe2 -0.00342(4) 0.48304(5) 0.17284(2) 0.01109(11) Uani d . 1 . .
Br Br1 -0.09906(3) 0.25138(4) 0.168259(17) 0.01518(9) Uani d . 1 . .
Br Br2 -0.11162(3) 0.57039(4) 0.079096(17) 0.01582(9) Uani d . 1 . .
Br Br3 0.14630(3) 0.39406(4) 0.101623(18) 0.01610(9) Uani d . 1 . .
C C1 0.0671(3) 0.6547(4) 0.17014(16) 0.0147(7) Uani d . 1 . .
O O1 0.1100(2) 0.7616(3) 0.16509(13) 0.0217(6) Uani d . 1 . .
C C2 0.0777(3) 0.4172(4) 0.24072(18) 0.0146(7) Uani d . 1 . .
O O2 0.1272(2) 0.3740(3) 0.28314(13) 0.0205(6) Uani d . 1 . .
C C3 -0.1149(3) 0.5406(3) 0.22633(18) 0.0147(7) Uani d . 1 . .
O O3 -0.1840(2) 0.5739(3) 0.26062(13) 0.0194(5) Uani d . 1 . .

loop_
_atom_site_aniso_label
_atom_site_aniso_U_11
_atom_site_aniso_U_22
_atom_site_aniso_U_33
_atom_site_aniso_U_12
_atom_site_aniso_U_13
_atom_site_aniso_U_23
Fe1 0.0130(4) 0.0108(3) 0.0149(3) 0.0008(3) -0.0008(3) -0.0007(3)
O1W 0.0231(15) 0.0132(12) 0.0182(14) 0.0015(11) -0.0009(11) -0.0008(10)
O2W 0.0206(15) 0.0173(13) 0.0317(16) 0.0026(12) 0.0083(13) 0.0042(12)
O3W 0.0220(15) 0.0165(13) 0.0260(15) 0.0059(11) -0.0072(12) -0.0062(11)
Fe2 0.0113(2) 0.0102(2) 0.0117(2) -0.00088(19) 0.00038(19) -0.00026(17)
Br1 0.01807(18) 0.01203(17) 0.01544(17) -0.00387(13) 0.00183(14) -0.00048(12)
Br2 0.01585(18) 0.01523(17) 0.01639(17) -0.00118(13) -0.00296(14) 0.00300(13)
Br3 0.01316(18) 0.01727(17) 0.01787(18) -0.00097(14) 0.00263(14) -0.00377(13)
C1 0.0114(17) 0.0197(18) 0.0131(17) 0.0020(14) -0.0001(13) 0.0008(13)
O1 0.0247(15) 0.0175(14) 0.0229(14) -0.0057(11) 0.0047(11) 0.0014(10)
C2 0.0141(18) 0.0108(15) 0.0188(18) -0.0040(13) 0.0031(14) -0.0023(13)
O2 0.0209(14) 0.0191(13) 0.0216(14) 0.0000(11) -0.0051(12) 0.0006(10)
C3 0.0187(19) 0.0087(15) 0.0167(18) -0.0036(13) -0.0032(14) 0.0016(12)
O3 0.0188(14) 0.0184(13) 0.0209(13) 0.0018(11) 0.0031(11) -0.0011(10)

loop_
_atom_type_symbol
_atom_type_description
_atom_type_scat_dispersion_real
_atom_type_scat_dispersion_imag
_atom_type_scat_source
C C 0.0033 0.0016 'International Tables Vol C Tables 4.2.6.8 and 6.1.1.4'
H H 0.0000 0.0000 'International Tables Vol C Tables 4.2.6.8 and 6.1.1.4'
O O 0.0106 0.0060 'International Tables Vol C Tables 4.2.6.8 and 6.1.1.4'
Fe Fe 0.3463 0.8444 'International Tables Vol C Tables 4.2.6.8 and 6.1.1.4'
Br Br -0.2901 2.4595 'International Tables Vol C Tables 4.2.6.8 and 6.1.1.4'

loop_
_geom_angle_atom_site_label_1
_geom_angle_atom_site_label_2
_geom_angle_atom_site_label_3
_geom_angle_site_symmetry_1
_geom_angle_site_symmetry_3
_geom_angle
_geom_angle_publ_flag
O3W Fe1 O3W . 5 180.00(18) ?
O3W Fe1 O2W . 5 89.97(12) ?
O3W Fe1 O2W 5 5 90.03(12) ?
O3W Fe1 O2W . . 90.03(12) ?
O3W Fe1 O2W 5 . 89.97(12) ?
O2W Fe1 O2W 5 . 180.00(16) ?
O3W Fe1 O1W . . 89.91(10) ?
O3W Fe1 O1W 5 . 90.09(10) ?
O2W Fe1 O1W 5 . 88.35(10) ?
O2W Fe1 O1W . . 91.65(10) ?
O3W Fe1 O1W . 5 90.09(10) ?
O3W Fe1 O1W 5 5 89.91(10) ?
O2W Fe1 O1W 5 5 91.65(10) ?
O2W Fe1 O1W . 5 88.35(10) ?
O1W Fe1 O1W . 5 180.00(14) ?
Fe1 O1W H1A . . 107(3) ?
Fe1 O1W H1B . . 119(4) ?
H1A O1W H1B . . 109(3) ?
Fe1 O2W H2A . . 128(3) ?
Fe1 O2W H2B . . 121(3) ?
H2A O2W H2B . . 109(3) ?
Fe1 O3W H3A . . 113(3) ?
Fe1 O3W H3B . . 121(3) ?
H3A O3W H3B . . 109(3) ?
C2 Fe2 C3 . . 91.43(16) ?
C2 Fe2 C1 . . 94.35(15) ?
C3 Fe2 C1 . . 95.59(15) ?
C2 Fe2 Br1 . . 88.80(11) ?
C3 Fe2 Br1 . . 86.75(11) ?
C1 Fe2 Br1 . . 176.03(11) ?
C2 Fe2 Br3 . . 87.49(11) ?
C3 Fe2 Br3 . . 177.51(11) ?
C1 Fe2 Br3 . . 86.74(11) ?
Br1 Fe2 Br3 . . 90.981(19) ?
C2 Fe2 Br2 . . 178.97(12) ?
C3 Fe2 Br2 . . 89.57(11) ?
C1 Fe2 Br2 . . 85.77(11) ?
Br1 Fe2 Br2 . . 91.04(2) ?
Br3 Fe2 Br2 . . 91.50(2) ?
O1 C1 Fe2 . . 176.4(3) ?
O2 C2 Fe2 . . 178.8(3) ?
O3 C3 Fe2 . . 178.4(3) ?

loop_
_geom_bond_atom_site_label_1
_geom_bond_atom_site_label_2
_geom_bond_site_symmetry_2
_geom_bond_distance
_geom_bond_publ_flag
Fe1 O1W . 2.137(3) y
Fe1 O2W . 2.128(3) y
Fe1 O3W . 2.098(3) y
Fe1 O1W 5 2.137(3) ?
Fe1 O2W 5 2.128(3) ?
Fe1 O3W 5 2.098(3) ?
O1W H1A . 0.821(19) ?
O1W H1B . 0.821(19) ?
O2W H2A . 0.821(19) ?
O2W H2B . 0.821(19) ?
O3W H3A . 0.821(19) ?
O3W H3B . 0.821(19) ?
Fe2 C1 . 1.812(4) y
Fe2 C2 . 1.807(4) y
Fe2 C3 . 1.808(4) y
Fe2 Br1 . 2.4479(6) y
Fe2 Br2 . 2.4605(6) y
Fe2 Br3 . 2.4558(6) y
C1 O1 . 1.126(4) ?
C2 O2 . 1.128(4) ?
C3 O3 . 1.129(4) ?

loop_
_geom_hbond_atom_site_label_D
_geom_hbond_atom_site_label_H
_geom_hbond_atom_site_label_A
_geom_hbond_site_symmetry_A
_geom_hbond_distance_DH
_geom_hbond_distance_HA
_geom_hbond_distance_DA
_geom_hbond_angle_DHA
O1W H1A Br1 . 0.821(19) 2.52(2) 3.340(3) 174(4)
O1W H1B Br2 5_565 0.821(19) 2.69(2) 3.475(3) 162(5)
O2W H2A Br2 4 0.821(19) 2.55(2) 3.373(3) 177(5)
O2W H2B Br2 5_565 0.821(19) 2.56(2) 3.341(3) 160(5)
O3W H3A Br3 . 0.821(19) 2.58(2) 3.388(3) 169(5)
O3W H3B Br3 8_655 0.821(19) 2.53(2) 3.346(3) 177(4)
